data_1563413
loop_
_publ_author_name
'Biswas, Suprakash'
'Dutta, Tanoy'
'Silswal, Akshay'
'Bhowal, Rohit'
'Chopra, Deepak'
'Koner, Apurba L.'

_publ_section_title
;
 Strategic engineering of alkyl spacer length for a pH-tolerant lysosome
 marker and dual organelle localization.
;
_journal_issue 28
_journal_name_full 'Chemical science'
_journal_page_first 9630
_journal_page_last 9644
_journal_paper_doi 10.1039/d1sc00542a
_journal_volume 12
_journal_year 2021
_chemical_formula_sum 'C25 H33 N3 O3'
_chemical_formula_weight 423.54
_space_group_crystal_system triclinic
_space_group_IT_number 2
_space_group_name_Hall '-P 1'
_space_group_name_H-M_alt 'P -1'
_atom_sites_solution_hydrogens difmap
_audit_creation_method SHELXL-2018/3
_audit_update_record
;
2021-01-03 deposited with the CCDC.	2021-06-14 downloaded from the CCDC.
;
_cell_angle_alpha 90.010(4)
_cell_angle_beta 96.492(4)
_cell_angle_gamma 105.918(4)
_cell_formula_units_Z 2
_cell_length_a 9.5249(5)
_cell_length_b 9.5481(6)
_cell_length_c 12.5232(7)
_cell_measurement_reflns_used 2566
_cell_measurement_temperature 100(2)
_cell_measurement_theta_max 25.21
_cell_measurement_theta_min 2.68
_cell_volume 1087.64(11)
_computing_cell_refinement 'Bruker SAINT'
_computing_data_collection 'Bruker APEX2'
_computing_data_reduction 'Bruker SAINT'
_computing_molecular_graphics 'Bruker SHELXTL'
_computing_publication_material 'Bruker SHELXTL'
_computing_structure_refinement 'SHELXL-2018/3 (Sheldrick, 2018)'
_computing_structure_solution 'SHELXT 2014/5 (Sheldrick, 2014)'
_diffrn_ambient_temperature 100(2)
_diffrn_measured_fraction_theta_full 0.999
_diffrn_measured_fraction_theta_max 0.995
_diffrn_measurement_device_type 'Bruker APEX-II CCD'
_diffrn_measurement_method '\f and \w scans'
_diffrn_radiation_type MoK\a
_diffrn_radiation_wavelength 0.71073
_diffrn_reflns_av_R_equivalents 0.0698
_diffrn_reflns_av_unetI/netI 0.0883
_diffrn_reflns_Laue_measured_fraction_full 0.999
_diffrn_reflns_Laue_measured_fraction_max 0.995
_diffrn_reflns_limit_h_max 12
_diffrn_reflns_limit_h_min -13
_diffrn_reflns_limit_k_max 13
_diffrn_reflns_limit_k_min -13
_diffrn_reflns_limit_l_max 17
_diffrn_reflns_limit_l_min -17
_diffrn_reflns_number 21833
_diffrn_reflns_point_group_measured_fraction_full 0.999
_diffrn_reflns_point_group_measured_fraction_max 0.995
_diffrn_reflns_theta_full 25.242
_diffrn_reflns_theta_max 29.129
_diffrn_reflns_theta_min 1.637
_exptl_absorpt_coefficient_mu 0.085
_exptl_absorpt_correction_T_max 0.7460
_exptl_absorpt_correction_T_min 0.7052
_exptl_absorpt_correction_type multi-scan
_exptl_absorpt_process_details 'SADABS 2014/5'
_exptl_crystal_colour Yellow
_exptl_crystal_density_diffrn 1.293
_exptl_crystal_description Block
_exptl_crystal_F_000 456
_exptl_crystal_preparation Luminescent
_exptl_crystal_recrystallization_method 'Re-crystallisation from solvent'
_exptl_crystal_size_max 0.350
_exptl_crystal_size_mid 0.180
_exptl_crystal_size_min 0.080
_refine_diff_density_max 0.292
_refine_diff_density_min -0.275
_refine_diff_density_rms 0.062
_refine_ls_extinction_method none
_refine_ls_goodness_of_fit_ref 0.968
_refine_ls_hydrogen_treatment refall
_refine_ls_matrix_type full
_refine_ls_number_parameters 412
_refine_ls_number_reflns 5806
_refine_ls_number_restraints 0
_refine_ls_restrained_S_all 0.968
_refine_ls_R_factor_all 0.1185
_refine_ls_R_factor_gt 0.0591
_refine_ls_shift/su_max 0.000
_refine_ls_shift/su_mean 0.000
_refine_ls_structure_factor_coef Fsqd
_refine_ls_weighting_details 'w=1/[\s^2^(Fo^2^)+(0.0682P)^2^] where P=(Fo^2^+2Fc^2^)/3'
_refine_ls_weighting_scheme calc
_refine_ls_wR_factor_gt 0.1241
_refine_ls_wR_factor_ref 0.1504
_reflns_Friedel_coverage 0.000
_reflns_number_gt 3192
_reflns_number_total 5806
_reflns_threshold_expression 'I > 2\s(I)'
_cod_data_source_file d1sc00542a2.cif
_cod_data_source_block NIMC5
_cod_depositor_comments 'Adding full bibliography for 1563412--1563416.cif.'
_cod_database_code 1563413
_shelx_shelxl_version_number 2018/3
_shelx_space_group_comment
;
The symmetry employed for this shelxl refinement is uniquely defined
by the following loop, which should always be used as a source of
symmetry information in preference to the above space-group names.
They are only intended as comments.
;
_shelx_estimated_absorpt_t_min 0.971
_shelx_estimated_absorpt_t_max 0.993

loop_
_space_group_symop_operation_xyz
'x, y, z'
'-x, -y, -z'

loop_
_atom_site_label
_atom_site_type_symbol
_atom_site_fract_x
_atom_site_fract_y
_atom_site_fract_z
_atom_site_U_iso_or_equiv
_atom_site_adp_type
_atom_site_occupancy
_atom_site_site_symmetry_order
_atom_site_calc_flag
_atom_site_refinement_flags_posn
_atom_site_refinement_flags_adp
_atom_site_refinement_flags_occupancy
_atom_site_disorder_assembly
_atom_site_disorder_group
N1 N 0.08473(15) 0.00725(16) 0.19954(12) 0.0188(4) Uani 1 1 d . . . . .
N2 N -0.09752(17) 0.43578(17) -0.15349(12) 0.0212(4) Uani 1 1 d . . . . .
N3 N -0.33438(16) 0.56914(17) -0.66558(12) 0.0227(4) Uani 1 1 d . . . . .
O1 O 0.30055(13) 0.09703(14) 0.12908(11) 0.0253(3) Uani 1 1 d . . . . .
O2 O -0.12439(14) -0.07191(14) 0.27830(10) 0.0267(3) Uani 1 1 d . . . . .
O3 O -0.58039(14) 0.56720(14) -0.82017(10) 0.0273(3) Uani 1 1 d . . . . .
C1 C 0.3260(3) -0.0880(3) 0.56039(17) 0.0314(5) Uani 1 1 d . . . . .
C2 C 0.2659(2) -0.1420(2) 0.44555(16) 0.0248(5) Uani 1 1 d . . . . .
C3 C 0.2139(2) -0.0296(2) 0.37847(15) 0.0220(4) Uani 1 1 d . . . . .
C4 C 0.1496(2) -0.0901(2) 0.26663(15) 0.0205(4) Uani 1 1 d . . . . .
C5 C 0.1713(2) 0.09591(19) 0.12846(14) 0.0190(4) Uani 1 1 d . . . . .
C6 C -0.0599(2) 0.0041(2) 0.21055(15) 0.0203(4) Uani 1 1 d . . . . .
C7 C -0.12892(19) 0.09494(19) 0.13845(14) 0.0180(4) Uani 1 1 d . . . . .
C8 C -0.04748(19) 0.18328(19) 0.06380(14) 0.0169(4) Uani 1 1 d . . . . .
C9 C 0.10059(19) 0.18441(19) 0.05749(14) 0.0175(4) Uani 1 1 d . . . . .
C10 C 0.1751(2) 0.2682(2) -0.01894(14) 0.0191(4) Uani 1 1 d . . . . .
C11 C 0.1121(2) 0.3523(2) -0.08836(15) 0.0201(4) Uani 1 1 d . . . . .
C12 C -0.03324(19) 0.35605(19) -0.08393(14) 0.0182(4) Uani 1 1 d . . . . .
C13 C -0.11603(19) 0.26991(19) -0.00532(14) 0.0179(4) Uani 1 1 d . . . . .
C14 C -0.2632(2) 0.2644(2) 0.00484(15) 0.0206(4) Uani 1 1 d . . . . .
C15 C -0.3410(2) 0.1757(2) 0.07717(15) 0.0228(4) Uani 1 1 d . . . . .
C16 C -0.2734(2) 0.0908(2) 0.14429(16) 0.0220(4) Uani 1 1 d . . . . .
C17 C -0.0248(2) 0.5142(2) -0.24063(16) 0.0222(4) Uani 1 1 d . . . . .
C18 C -0.1323(2) 0.5668(2) -0.31775(16) 0.0246(5) Uani 1 1 d . . . . .
C19 C -0.0594(2) 0.6479(2) -0.41028(16) 0.0272(5) Uani 1 1 d . . . . .
C20 C -0.1645(2) 0.6810(2) -0.50236(17) 0.0271(5) Uani 1 1 d . . . . .
C21 C -0.2701(2) 0.5440(2) -0.55778(16) 0.0251(5) Uani 1 1 d . . . . .
C22 C -0.4137(2) 0.6801(2) -0.66278(16) 0.0237(4) Uani 1 1 d . . . . .
C23 C -0.4817(2) 0.7006(2) -0.77411(17) 0.0268(5) Uani 1 1 d . . . . .
C24 C -0.5042(2) 0.4579(2) -0.82368(17) 0.0274(5) Uani 1 1 d . . . . .
C25 C -0.4354(2) 0.4327(2) -0.71303(17) 0.0269(5) Uani 1 1 d . . . . .
H4A H 0.0736(18) -0.1767(18) 0.2703(13) 0.009(4) Uiso 1 1 d . . . . .
H1A H 0.407(2) 0.002(2) 0.5627(14) 0.018(5) Uiso 1 1 d . . . . .
H2A H 0.183(2) -0.234(2) 0.4438(15) 0.026(5) Uiso 1 1 d . . . . .
H3A H 0.1454(19) -0.0005(18) 0.4139(13) 0.012(5) Uiso 1 1 d . . . . .
H10 H 0.273(2) 0.263(2) -0.0237(15) 0.028(5) Uiso 1 1 d . . . . .
H14 H -0.3085(19) 0.3268(19) -0.0431(14) 0.016(5) Uiso 1 1 d . . . . .
H18A H -0.216(2) 0.478(2) -0.3464(14) 0.025(5) Uiso 1 1 d . . . . .
H15 H -0.440(2) 0.170(2) 0.0834(15) 0.031(6) Uiso 1 1 d . . . . .
H18B H -0.177(2) 0.628(2) -0.2772(16) 0.028(6) Uiso 1 1 d . . . . .
H4B H 0.224(2) -0.1073(19) 0.2260(14) 0.020(5) Uiso 1 1 d . . . . .
H25A H -0.376(2) 0.358(2) -0.7215(14) 0.023(5) Uiso 1 1 d . . . . .
H25B H -0.519(2) 0.390(2) -0.6643(16) 0.035(6) Uiso 1 1 d . . . . .
H17A H 0.024(2) 0.449(2) -0.2813(15) 0.026(5) Uiso 1 1 d . . . . .
H3B H 0.295(2) 0.059(2) 0.3727(14) 0.022(5) Uiso 1 1 d . . . . .
H2B H 0.342(2) -0.171(2) 0.4102(14) 0.024(5) Uiso 1 1 d . . . . .
H1B H 0.246(2) -0.062(2) 0.5971(16) 0.032(6) Uiso 1 1 d . . . . .
H11 H 0.1656(19) 0.4039(19) -0.1460(14) 0.019(5) Uiso 1 1 d . . . . .
H17B H 0.063(2) 0.598(2) -0.2117(14) 0.022(5) Uiso 1 1 d . . . . .
H16 H -0.329(2) 0.029(2) 0.1940(16) 0.032(6) Uiso 1 1 d . . . . .
H23A H -0.544(2) 0.776(2) -0.7717(15) 0.033(6) Uiso 1 1 d . . . . .
H19A H 0.002(2) 0.591(2) -0.4387(15) 0.025(5) Uiso 1 1 d . . . . .
H22A H -0.343(2) 0.775(2) -0.6347(14) 0.023(5) Uiso 1 1 d . . . . .
H22B H -0.493(2) 0.649(2) -0.6125(16) 0.031(5) Uiso 1 1 d . . . . .
H23B H -0.401(2) 0.736(2) -0.8253(16) 0.034(6) Uiso 1 1 d . . . . .
H20A H -0.109(2) 0.738(2) -0.5578(16) 0.033(6) Uiso 1 1 d . . . . .
H24A H -0.427(2) 0.486(2) -0.8765(15) 0.029(5) Uiso 1 1 d . . . . .
H21A H -0.358(2) 0.495(2) -0.5123(15) 0.026(5) Uiso 1 1 d . . . . .
H20B H -0.229(2) 0.748(2) -0.4749(16) 0.037(6) Uiso 1 1 d . . . . .
H19B H 0.010(2) 0.738(2) -0.3802(16) 0.032(6) Uiso 1 1 d . . . . .
H21B H -0.215(2) 0.464(2) -0.5671(15) 0.029(5) Uiso 1 1 d . . . . .
H24B H -0.579(2) 0.365(2) -0.8533(15) 0.033(6) Uiso 1 1 d . . . . .
H1C H 0.362(2) -0.163(2) 0.6027(18) 0.045(7) Uiso 1 1 d . . . . .
H2N H -0.198(3) 0.436(3) -0.1462(19) 0.062(8) Uiso 1 1 d . . . . .

loop_
_atom_site_aniso_label
_atom_site_aniso_U_11
_atom_site_aniso_U_22
_atom_site_aniso_U_33
_atom_site_aniso_U_23
_atom_site_aniso_U_13
_atom_site_aniso_U_12
N1 0.0195(8) 0.0185(8) 0.0195(8) 0.0038(7) 0.0015(6) 0.0075(7)
N2 0.0200(8) 0.0231(9) 0.0212(9) 0.0063(7) 0.0043(7) 0.0065(7)
N3 0.0213(8) 0.0227(9) 0.0238(9) 0.0053(7) -0.0013(7) 0.0070(7)
O1 0.0189(7) 0.0279(8) 0.0304(8) 0.0067(6) 0.0041(6) 0.0081(6)
O2 0.0272(7) 0.0264(8) 0.0278(8) 0.0119(6) 0.0084(6) 0.0072(6)
O3 0.0221(7) 0.0275(8) 0.0313(8) 0.0054(6) 0.0002(6) 0.0065(6)
C1 0.0358(13) 0.0344(13) 0.0236(12) 0.0041(10) -0.0015(10) 0.0113(11)
C2 0.0277(11) 0.0274(11) 0.0211(11) 0.0030(9) 0.0004(9) 0.0118(10)
C3 0.0239(10) 0.0242(11) 0.0187(10) 0.0028(9) 0.0034(8) 0.0076(9)
C4 0.0220(10) 0.0206(10) 0.0200(10) 0.0058(8) 0.0030(8) 0.0077(9)
C5 0.0213(10) 0.0185(10) 0.0172(9) 0.0002(8) 0.0035(8) 0.0052(8)
C6 0.0212(10) 0.0183(10) 0.0207(10) 0.0002(8) 0.0040(8) 0.0035(8)
C7 0.0190(9) 0.0167(9) 0.0179(10) 0.0010(8) 0.0020(7) 0.0044(8)
C8 0.0170(9) 0.0162(9) 0.0165(9) 0.0002(8) 0.0012(7) 0.0034(7)
C9 0.0188(9) 0.0164(9) 0.0165(9) 0.0005(8) 0.0014(7) 0.0035(8)
C10 0.0169(9) 0.0222(10) 0.0187(10) 0.0008(8) 0.0023(8) 0.0059(8)
C11 0.0210(10) 0.0209(10) 0.0178(10) 0.0027(8) 0.0031(8) 0.0043(8)
C12 0.0212(9) 0.0174(9) 0.0152(9) -0.0009(8) -0.0008(7) 0.0051(8)
C13 0.0197(9) 0.0177(9) 0.0167(9) -0.0004(8) 0.0021(7) 0.0060(8)
C14 0.0192(9) 0.0227(10) 0.0204(10) 0.0035(9) 0.0004(8) 0.0072(8)
C15 0.0179(10) 0.0271(11) 0.0245(11) 0.0024(9) 0.0041(8) 0.0074(9)
C16 0.0209(10) 0.0221(10) 0.0224(10) 0.0028(9) 0.0052(8) 0.0037(8)
C17 0.0229(10) 0.0233(11) 0.0204(10) 0.0049(9) 0.0034(8) 0.0062(9)
C18 0.0244(11) 0.0275(12) 0.0229(11) 0.0051(9) 0.0034(9) 0.0083(10)
C19 0.0257(11) 0.0315(12) 0.0230(11) 0.0061(10) 0.0015(9) 0.0062(10)
C20 0.0284(11) 0.0272(12) 0.0251(11) 0.0074(10) 0.0034(9) 0.0067(9)
C21 0.0254(10) 0.0249(11) 0.0246(11) 0.0057(9) -0.0007(9) 0.0078(9)
C22 0.0229(10) 0.0250(11) 0.0247(11) 0.0044(9) 0.0052(9) 0.0083(9)
C23 0.0270(11) 0.0254(11) 0.0285(12) 0.0055(9) 0.0023(9) 0.0086(9)
C24 0.0241(11) 0.0269(11) 0.0312(12) 0.0045(10) -0.0004(9) 0.0084(9)
C25 0.0246(11) 0.0254(11) 0.0290(12) 0.0040(9) -0.0031(9) 0.0068(9)

loop_
_atom_type_symbol
_atom_type_description
_atom_type_scat_dispersion_real
_atom_type_scat_dispersion_imag
_atom_type_scat_source
C C 0.0033 0.0016 'International Tables Vol C Tables 4.2.6.8 and 6.1.1.4'
H H 0.0000 0.0000 'International Tables Vol C Tables 4.2.6.8 and 6.1.1.4'
N N 0.0061 0.0033 'International Tables Vol C Tables 4.2.6.8 and 6.1.1.4'
O O 0.0106 0.0060 'International Tables Vol C Tables 4.2.6.8 and 6.1.1.4'

loop_
_geom_angle_atom_site_label_1
_geom_angle_atom_site_label_2
_geom_angle_atom_site_label_3
_geom_angle
_geom_angle_site_symmetry_1
_geom_angle_site_symmetry_3
_geom_angle_publ_flag
C6 N1 C5 124.54(15) . . ?
C6 N1 C4 117.19(15) . . ?
C5 N1 C4 118.27(15) . . ?
C12 N2 C17 122.76(16) . . ?
C12 N2 H2N 118.0(14) . . ?
C17 N2 H2N 119.2(14) . . ?
C22 N3 C21 111.46(15) . . ?
C22 N3 C25 109.32(15) . . ?
C21 N3 C25 109.95(15) . . ?
C24 O3 C23 109.94(15) . . ?
C2 C1 H1A 111.8(11) . . ?
C2 C1 H1B 109.4(11) . . ?
H1A C1 H1B 105.9(16) . . ?
C2 C1 H1C 111.6(13) . . ?
H1A C1 H1C 108.7(16) . . ?
H1B C1 H1C 109.3(17) . . ?
C3 C2 C1 113.01(18) . . ?
C3 C2 H2A 109.3(11) . . ?
C1 C2 H2A 111.4(11) . . ?
C3 C2 H2B 109.1(10) . . ?
C1 C2 H2B 109.9(11) . . ?
H2A C2 H2B 103.8(15) . . ?
C4 C3 C2 111.11(17) . . ?
C4 C3 H3A 111.4(11) . . ?
C2 C3 H3A 108.2(10) . . ?
C4 C3 H3B 108.7(10) . . ?
C2 C3 H3B 111.4(10) . . ?
H3A C3 H3B 105.9(15) . . ?
N1 C4 C3 114.54(16) . . ?
N1 C4 H4A 105.9(10) . . ?
C3 C4 H4A 110.2(10) . . ?
N1 C4 H4B 103.9(10) . . ?
C3 C4 H4B 111.5(11) . . ?
H4A C4 H4B 110.5(15) . . ?
O1 C5 N1 119.62(16) . . ?
O1 C5 C9 123.35(16) . . ?
N1 C5 C9 117.03(16) . . ?
O2 C6 N1 119.82(17) . . ?
O2 C6 C7 122.74(17) . . ?
N1 C6 C7 117.44(15) . . ?
C16 C7 C8 120.79(17) . . ?
C16 C7 C6 119.15(16) . . ?
C8 C7 C6 120.06(16) . . ?
C7 C8 C9 120.11(16) . . ?
C7 C8 C13 119.26(16) . . ?
C9 C8 C13 120.63(16) . . ?
C10 C9 C8 118.47(17) . . ?
C10 C9 C5 120.77(16) . . ?
C8 C9 C5 120.74(16) . . ?
C9 C10 C11 122.69(17) . . ?
C9 C10 H10 116.5(12) . . ?
C11 C10 H10 120.8(12) . . ?
C10 C11 C12 120.74(17) . . ?
C10 C11 H11 120.4(10) . . ?
C12 C11 H11 118.6(10) . . ?
N2 C12 C11 121.26(16) . . ?
N2 C12 C13 120.06(16) . . ?
C11 C12 C13 118.66(17) . . ?
C14 C13 C8 118.03(16) . . ?
C14 C13 C12 123.18(17) . . ?
C8 C13 C12 118.78(16) . . ?
C15 C14 C13 121.62(18) . . ?
C15 C14 H14 121.5(10) . . ?
C13 C14 H14 116.9(10) . . ?
C14 C15 C16 120.05(18) . . ?
C14 C15 H15 122.1(12) . . ?
C16 C15 H15 117.9(12) . . ?
C7 C16 C15 120.23(18) . . ?
C7 C16 H16 120.4(12) . . ?
C15 C16 H16 119.3(12) . . ?
N2 C17 C18 110.89(16) . . ?
N2 C17 H17A 110.7(10) . . ?
C18 C17 H17A 110.1(10) . . ?
N2 C17 H17B 111.2(10) . . ?
C18 C17 H17B 111.1(10) . . ?
H17A C17 H17B 102.6(14) . . ?
C17 C18 C19 112.00(17) . . ?
C17 C18 H18A 108.1(10) . . ?
C19 C18 H18A 110.2(10) . . ?
C17 C18 H18B 108.5(11) . . ?
C19 C18 H18B 111.6(11) . . ?
H18A C18 H18B 106.1(15) . . ?
C18 C19 C20 115.41(18) . . ?
C18 C19 H19A 108.5(11) . . ?
C20 C19 H19A 109.7(11) . . ?
C18 C19 H19B 107.4(12) . . ?
C20 C19 H19B 110.3(12) . . ?
H19A C19 H19B 105.1(16) . . ?
C21 C20 C19 113.03(17) . . ?
C21 C20 H20A 107.7(12) . . ?
C19 C20 H20A 110.8(12) . . ?
C21 C20 H20B 108.2(11) . . ?
C19 C20 H20B 111.5(11) . . ?
H20A C20 H20B 105.3(15) . . ?
N3 C21 C20 113.29(16) . . ?
N3 C21 H21A 107.8(10) . . ?
C20 C21 H21A 112.7(10) . . ?
N3 C21 H21B 106.6(10) . . ?
C20 C21 H21B 110.3(10) . . ?
H21A C21 H21B 105.8(14) . . ?
N3 C22 C23 110.18(16) . . ?
N3 C22 H22A 109.2(10) . . ?
C23 C22 H22A 109.0(10) . . ?
N3 C22 H22B 109.2(11) . . ?
C23 C22 H22B 110.3(11) . . ?
H22A C22 H22B 109.0(15) . . ?
O3 C23 C22 111.68(16) . . ?
O3 C23 H23A 106.7(11) . . ?
C22 C23 H23A 110.3(11) . . ?
O3 C23 H23B 107.5(11) . . ?
C22 C23 H23B 110.9(11) . . ?
H23A C23 H23B 109.7(15) . . ?
O3 C24 C25 111.48(17) . . ?
O3 C24 H24A 109.8(11) . . ?
C25 C24 H24A 111.5(11) . . ?
O3 C24 H24B 107.4(11) . . ?
C25 C24 H24B 109.5(11) . . ?
H24A C24 H24B 107.1(15) . . ?
N3 C25 C24 110.38(16) . . ?
N3 C25 H25A 108.5(10) . . ?
C24 C25 H25A 107.9(10) . . ?
N3 C25 H25B 111.0(11) . . ?
C24 C25 H25B 109.3(11) . . ?
H25A C25 H25B 109.8(14) . . ?

loop_
_geom_bond_atom_site_label_1
_geom_bond_atom_site_label_2
_geom_bond_distance
_geom_bond_site_symmetry_2
_geom_bond_publ_flag
N1 C6 1.392(2) . ?
N1 C5 1.404(2) . ?
N1 C4 1.466(2) . ?
N2 C12 1.360(2) . ?
N2 C17 1.455(2) . ?
N2 H2N 0.97(2) . ?
N3 C22 1.463(2) . ?
N3 C21 1.466(2) . ?
N3 C25 1.469(2) . ?
O1 C5 1.228(2) . ?
O2 C6 1.224(2) . ?
O3 C24 1.428(2) . ?
O3 C23 1.435(2) . ?
C1 C2 1.521(3) . ?
C1 H1A 0.981(19) . ?
C1 H1B 1.02(2) . ?
C1 H1C 1.00(2) . ?
C2 C3 1.517(3) . ?
C2 H2A 1.006(19) . ?
C2 H2B 0.989(18) . ?
C3 C4 1.511(3) . ?
C3 H3A 0.930(17) . ?
C3 H3B 0.991(18) . ?
C4 H4A 0.943(17) . ?
C4 H4B 0.967(18) . ?
C5 C9 1.461(3) . ?
C6 C7 1.476(3) . ?
C7 C16 1.376(2) . ?
C7 C8 1.412(2) . ?
C8 C9 1.419(2) . ?
C8 C13 1.424(2) . ?
C9 C10 1.379(2) . ?
C10 C11 1.381(3) . ?
C10 H10 0.953(19) . ?
C11 C12 1.402(3) . ?
C11 H11 0.985(17) . ?
C12 C13 1.445(2) . ?
C13 C14 1.408(2) . ?
C14 C15 1.377(3) . ?
C14 H14 0.992(18) . ?
C15 C16 1.394(3) . ?
C15 H15 0.94(2) . ?
C16 H16 0.96(2) . ?
C17 C18 1.514(3) . ?
C17 H17A 1.033(19) . ?
C17 H17B 1.017(18) . ?
C18 C19 1.520(3) . ?
C18 H18A 1.019(19) . ?
C18 H18B 0.98(2) . ?
C19 C20 1.530(3) . ?
C19 H19A 1.00(2) . ?
C19 H19B 0.98(2) . ?
C20 C21 1.525(3) . ?
C20 H20A 0.99(2) . ?
C20 H20B 1.08(2) . ?
C21 H21A 1.067(19) . ?
C21 H21B 1.055(19) . ?
C22 C23 1.506(3) . ?
C22 H22A 1.005(18) . ?
C22 H22B 1.02(2) . ?
C23 H23A 1.05(2) . ?
C23 H23B 1.041(19) . ?
C24 C25 1.513(3) . ?
C24 H24A 1.025(19) . ?
C24 H24B 1.01(2) . ?
C25 H25A 1.036(19) . ?
C25 H25B 1.05(2) . ?

loop_
_geom_torsion_atom_site_label_1
_geom_torsion_atom_site_label_2
_geom_torsion_atom_site_label_3
_geom_torsion_atom_site_label_4
_geom_torsion
_geom_torsion_site_symmetry_1
_geom_torsion_site_symmetry_2
_geom_torsion_site_symmetry_3
_geom_torsion_site_symmetry_4
_geom_torsion_publ_flag
C1 C2 C3 C4 -177.71(17) . . . . ?
C6 N1 C4 C3 -84.5(2) . . . . ?
C5 N1 C4 C3 96.0(2) . . . . ?
C2 C3 C4 N1 174.82(16) . . . . ?
C6 N1 C5 O1 175.81(16) . . . . ?
C4 N1 C5 O1 -4.7(2) . . . . ?
C6 N1 C5 C9 -3.5(3) . . . . ?
C4 N1 C5 C9 175.95(15) . . . . ?
C5 N1 C6 O2 -176.62(16) . . . . ?
C4 N1 C6 O2 3.9(3) . . . . ?
C5 N1 C6 C7 3.2(3) . . . . ?
C4 N1 C6 C7 -176.24(16) . . . . ?
O2 C6 C7 C16 -2.4(3) . . . . ?
N1 C6 C7 C16 177.72(16) . . . . ?
O2 C6 C7 C8 178.33(17) . . . . ?
N1 C6 C7 C8 -1.5(3) . . . . ?
C16 C7 C8 C9 -178.90(17) . . . . ?
C6 C7 C8 C9 0.3(3) . . . . ?
C16 C7 C8 C13 0.6(3) . . . . ?
C6 C7 C8 C13 179.83(16) . . . . ?
C7 C8 C9 C10 177.80(16) . . . . ?
C13 C8 C9 C10 -1.7(3) . . . . ?
C7 C8 C9 C5 -0.6(3) . . . . ?
C13 C8 C9 C5 179.86(16) . . . . ?
O1 C5 C9 C10 4.4(3) . . . . ?
N1 C5 C9 C10 -176.29(15) . . . . ?
O1 C5 C9 C8 -177.19(17) . . . . ?
N1 C5 C9 C8 2.1(3) . . . . ?
C8 C9 C10 C11 0.9(3) . . . . ?
C5 C9 C10 C11 179.34(17) . . . . ?
C9 C10 C11 C12 0.0(3) . . . . ?
C17 N2 C12 C11 4.0(3) . . . . ?
C17 N2 C12 C13 -174.31(16) . . . . ?
C10 C11 C12 N2 -178.46(17) . . . . ?
C10 C11 C12 C13 -0.1(3) . . . . ?
C7 C8 C13 C14 0.6(3) . . . . ?
C9 C8 C13 C14 -179.89(16) . . . . ?
C7 C8 C13 C12 -177.90(15) . . . . ?
C9 C8 C13 C12 1.6(3) . . . . ?
N2 C12 C13 C14 -0.7(3) . . . . ?
C11 C12 C13 C14 -179.11(17) . . . . ?
N2 C12 C13 C8 177.68(16) . . . . ?
C11 C12 C13 C8 -0.7(3) . . . . ?
C8 C13 C14 C15 -1.6(3) . . . . ?
C12 C13 C14 C15 176.82(17) . . . . ?
C13 C14 C15 C16 1.4(3) . . . . ?
C8 C7 C16 C15 -0.9(3) . . . . ?
C6 C7 C16 C15 179.91(17) . . . . ?
C14 C15 C16 C7 -0.1(3) . . . . ?
C12 N2 C17 C18 168.39(17) . . . . ?
N2 C17 C18 C19 -179.45(17) . . . . ?
C17 C18 C19 C20 169.47(18) . . . . ?
C18 C19 C20 C21 -61.8(3) . . . . ?
C22 N3 C21 C20 -58.1(2) . . . . ?
C25 N3 C21 C20 -179.54(17) . . . . ?
C19 C20 C21 N3 -160.20(17) . . . . ?
C21 N3 C22 C23 -178.50(15) . . . . ?
C25 N3 C22 C23 -56.7(2) . . . . ?
C24 O3 C23 C22 -58.0(2) . . . . ?
N3 C22 C23 O3 58.3(2) . . . . ?
C23 O3 C24 C25 57.4(2) . . . . ?
C22 N3 C25 C24 56.5(2) . . . . ?
C21 N3 C25 C24 179.12(16) . . . . ?
O3 C24 C25 N3 -57.5(2) . . . . ?
